data_1528448
loop_
_publ_author_name
'Doussier, C.'
'Andre, G.'
'Moelo, Y.'
'Leone, P.'
'Janod, E.'

_publ_section_title
;
 Magnetic study of two isotypic manganese chloro-sulfides: Mn Sb S2 Cl and
 the new compound Mn Bi S2 Cl
;
_journal_name_full 'Journal of Solid State Chemistry'
_journal_page_first 486
_journal_page_last 491
_journal_volume 179
_journal_year 2006
_chemical_formula_sum 'Bi Cl Mn S2'
_chemical_name_systematic 'Mn Bi S2 Cl'
_space_group_IT_number 62
_symmetry_space_group_name_Hall '-P 2ac 2n'
_symmetry_space_group_name_H-M 'P n m a'
_cell_angle_alpha 90
_cell_angle_beta 90
_cell_angle_gamma 90
_cell_formula_units_Z 4
_cell_length_a 9.502
_cell_length_b 3.8802
_cell_length_c 12.305
_cell_volume 453.681
_citation_journal_id_ASTM JSSCBI
_cod_data_source_file Doussier_JSSCBI_2006_917.cif
_cod_data_source_block Bi1Cl1Mn1S2
_cod_original_cell_volume 453.6812
_cod_original_formula_sum 'Bi1 Cl1 Mn1 S2'
_cod_database_code 1528448

loop_
_symmetry_equiv_pos_as_xyz
x,y,z
-x+1/2,-y,z+1/2
x+1/2,-y+1/2,-z+1/2
-x,y+1/2,-z
-x,-y,-z
x-1/2,y,-z-1/2
-x-1/2,y-1/2,z-1/2
x,-y-1/2,z

loop_
_atom_site_label
_atom_site_type_symbol
_atom_site_fract_x
_atom_site_fract_y
_atom_site_fract_z
_atom_site_occupancy
_atom_site_U_iso_or_equiv
Bi1 Bi+3 0.6976 0.25 0.5327 1 0.0
Cl1 Cl-1 0.067 0.25 0.6109 1 0.0
S2 S-2 0.4503 0.25 0.6178 1 0.0
S1 S-2 0.7516 0.75 0.6775 1 0.0
Mn1 Mn+2 0.0069 0.75 0.737 1 0.0
